data_2233227
loop_
_publ_author_name
'Anuradha, T.'
'Sivakumar, G.'
'Seshadri, P. R.'
'Bakthadoss, M.'

_publ_section_title
;
 (<i>E</i>)-Methyl 2-[(2-formyl-6-methoxyphenoxy)methyl]-3-phenylacrylate
;
_journal_coeditor_code KP2375
_journal_issue 1
_journal_name_full 'Acta Crystallographica Section E'
_journal_page_first o229
_journal_paper_doi 10.1107/S1600536811054365
_journal_volume 68
_journal_year 2012
_chemical_formula_iupac 'C19 H18 O5'
_chemical_formula_moiety 'C19 H18 O5'
_chemical_formula_sum 'C19 H18 O5'
_chemical_formula_weight 326.33
_chemical_name_systematic
;
(<i>E</i>)-Methyl 2-[(2-formyl-6-methoxyphenoxy)methyl]-3-phenylacrylate
;
_space_group_IT_number 2
_symmetry_cell_setting triclinic
_symmetry_space_group_name_Hall '-P 1'
_symmetry_space_group_name_H-M 'P -1'
_atom_sites_solution_hydrogens geom
_atom_sites_solution_primary direct
_atom_sites_solution_secondary difmap
_audit_creation_method SHELXL-97
_cell_angle_alpha 94.423(3)
_cell_angle_beta 100.038(3)
_cell_angle_gamma 103.475(3)
_cell_formula_units_Z 4
_cell_length_a 8.4696(5)
_cell_length_b 12.1662(7)
_cell_length_c 16.9860(9)
_cell_measurement_reflns_used 8303
_cell_measurement_temperature 293(2)
_cell_measurement_theta_max 28.4
_cell_measurement_theta_min 1.2
_cell_volume 1663.33(17)
_computing_cell_refinement 'SAINT (Bruker, 2008)'
_computing_data_collection 'APEX2 (Bruker, 2008)'
_computing_data_reduction 'SAINT (Bruker, 2008)'
_computing_molecular_graphics 'ORTEP-3 (Farrugia, 1997)'
_computing_publication_material 'SHELXL97 (Sheldrick, 2008), PLATON (Spek, 2009) and publCIF (Westrip, 2010)'
_computing_structure_refinement 'SHELXL97 (Sheldrick, 2008)'
_computing_structure_solution 'SHELXS97 (Sheldrick, 2008)'
_diffrn_ambient_temperature 293(2)
_diffrn_measured_fraction_theta_full 0.992
_diffrn_measured_fraction_theta_max 0.992
_diffrn_measurement_device_type 'Bruker SMART APEXII area-detector'
_diffrn_measurement_method '\w and \f scans'
_diffrn_radiation_monochromator graphite
_diffrn_radiation_source 'fine-focus sealed tube'
_diffrn_radiation_type MoK\a
_diffrn_radiation_wavelength 0.71073
_diffrn_reflns_av_R_equivalents 0.0322
_diffrn_reflns_av_sigmaI/netI 0.0345
_diffrn_reflns_limit_h_max 11
_diffrn_reflns_limit_h_min -11
_diffrn_reflns_limit_k_max 16
_diffrn_reflns_limit_k_min -16
_diffrn_reflns_limit_l_max 22
_diffrn_reflns_limit_l_min -21
_diffrn_reflns_number 30114
_diffrn_reflns_theta_full 28.41
_diffrn_reflns_theta_max 28.41
_diffrn_reflns_theta_min 1.23
_exptl_absorpt_coefficient_mu 0.094
_exptl_absorpt_correction_type none
_exptl_crystal_colour colourless
_exptl_crystal_density_diffrn 1.303
_exptl_crystal_density_method 'not measured'
_exptl_crystal_description block
_exptl_crystal_F_000 688
_exptl_crystal_size_max 0.20
_exptl_crystal_size_mid 0.20
_exptl_crystal_size_min 0.20
_refine_diff_density_max 0.165
_refine_diff_density_min -0.177
_refine_ls_extinction_method none
_refine_ls_goodness_of_fit_ref 0.928
_refine_ls_hydrogen_treatment constr
_refine_ls_matrix_type full
_refine_ls_number_parameters 433
_refine_ls_number_reflns 8303
_refine_ls_number_restraints 0
_refine_ls_restrained_S_all 0.928
_refine_ls_R_factor_all 0.0792
_refine_ls_R_factor_gt 0.0436
_refine_ls_shift/su_max 0.001
_refine_ls_shift/su_mean 0.000
_refine_ls_structure_factor_coef Fsqd
_refine_ls_weighting_details 'calc w=1/[\s^2^(Fo^2^)+(0.0725P)^2^+0.2552P] where P=(Fo^2^+2Fc^2^)/3'
_refine_ls_weighting_scheme calc
_refine_ls_wR_factor_gt 0.1135
_refine_ls_wR_factor_ref 0.1367
_reflns_number_gt 5258
_reflns_number_total 8303
_reflns_threshold_expression I>2sigma(I)
_cod_data_source_file kp2375.cif
_cod_data_source_block I
_cod_original_cell_volume 1663.33(16)
_cod_database_code 2233227
_cod_database_fobs_code 2233227

loop_
_symmetry_equiv_pos_as_xyz
'x, y, z'
'-x, -y, -z'

loop_
_atom_site_type_symbol
_atom_site_label
_atom_site_fract_x
_atom_site_fract_y
_atom_site_fract_z
_atom_site_U_iso_or_equiv
_atom_site_adp_type
_atom_site_calc_flag
_atom_site_refinement_flags
_atom_site_occupancy
_atom_site_symmetry_multiplicity
O O1A 0.41536(13) 0.75129(9) 0.88919(6) 0.0567(3) Uani d . 1 1
O O2A 0.18473(14) 0.61117(9) 0.85240(7) 0.0611(3) Uani d . 1 1
O O3A -0.05209(15) 0.66404(10) 0.52848(7) 0.0641(3) Uani d . 1 1
O O4A 0.10199(11) 0.59456(8) 0.65973(6) 0.0449(2) Uani d . 1 1
O O5A -0.0729(2) 0.29588(11) 0.73737(9) 0.0909(5) Uani d . 1 1
C C1A 0.2947(2) 0.85775(14) 0.60506(10) 0.0600(4) Uani d . 1 1
H H1A 0.2651 0.7787 0.5951 0.072 Uiso calc R 1 1
C C2A 0.2924(3) 0.92180(17) 0.54131(11) 0.0724(5) Uani d . 1 1
H H2A 0.2621 0.8855 0.4887 0.087 Uiso calc R 1 1
C C3A 0.3346(3) 1.03855(17) 0.55494(12) 0.0740(5) Uani d . 1 1
H H3A 0.3322 1.0812 0.5118 0.089 Uiso calc R 1 1
C C4A 0.3800(3) 1.09178(16) 0.63207(12) 0.0733(5) Uani d . 1 1
H H4A 0.4077 1.1709 0.6414 0.088 Uiso calc R 1 1
C C5A 0.3851(2) 1.02901(14) 0.69644(10) 0.0630(4) Uani d . 1 1
H H5A 0.4185 1.0661 0.7488 0.076 Uiso calc R 1 1
C C6A 0.34062(19) 0.91055(13) 0.68349(9) 0.0490(3) Uani d . 1 1
C C7A 0.34918(18) 0.84624(12) 0.75324(9) 0.0473(3) Uani d . 1 1
H H7A 0.4384 0.8765 0.7957 0.057 Uiso calc R 1 1
C C8A 0.24490(17) 0.74965(12) 0.76346(8) 0.0417(3) Uani d . 1 1
C C9A 0.08546(17) 0.69396(12) 0.70716(8) 0.0432(3) Uani d . 1 1
H H9A1 -0.0012 0.6715 0.7376 0.052 Uiso calc R 1 1
H H9A2 0.0543 0.7474 0.6717 0.052 Uiso calc R 1 1
C C10A -0.04856(17) 0.52761(12) 0.61780(8) 0.0455(3) Uani d . 1 1
C C11A -0.11578(19) 0.42426(13) 0.64278(9) 0.0512(4) Uani d . 1 1
C C12A -0.2642(2) 0.35353(15) 0.59765(12) 0.0664(5) Uani d . 1 1
H H12A -0.3094 0.2836 0.6138 0.080 Uiso calc R 1 1
C C13A -0.3422(2) 0.38740(18) 0.53019(12) 0.0732(5) Uani d . 1 1
H H13A -0.4405 0.3402 0.5003 0.088 Uiso calc R 1 1
C C14A -0.2767(2) 0.49130(17) 0.50553(10) 0.0660(5) Uani d . 1 1
H H14A -0.3322 0.5136 0.4597 0.079 Uiso calc R 1 1
C C15A -0.12979(19) 0.56217(14) 0.54836(9) 0.0523(4) Uani d . 1 1
C C16A -0.1390(3) 0.71142(19) 0.46640(11) 0.0779(6) Uani d . 1 1
H H16A -0.0706 0.7830 0.4586 0.117 Uiso calc R 1 1
H H16B -0.2387 0.7232 0.4813 0.117 Uiso calc R 1 1
H H16C -0.1667 0.6602 0.4173 0.117 Uiso calc R 1 1
C C17A -0.0340(2) 0.38920(14) 0.71684(11) 0.0613(4) Uani d . 1 1
H H17A 0.0537 0.4427 0.7500 0.074 Uiso calc R 1 1
C C18A 0.27580(17) 0.69571(12) 0.83820(8) 0.0436(3) Uani d . 1 1
C C19A 0.4474(2) 0.70544(17) 0.96434(10) 0.0729(5) Uani d . 1 1
H H19A 0.5496 0.7507 0.9968 0.109 Uiso calc R 1 1
H H19B 0.4553 0.6284 0.9539 0.109 Uiso calc R 1 1
H H19C 0.3586 0.7067 0.9924 0.109 Uiso calc R 1 1
O O1B 1.29774(17) 1.18987(11) 1.37809(7) 0.0731(4) Uani d . 1 1
O O2B 1.1832(2) 1.06673(10) 1.26819(7) 0.0812(4) Uani d . 1 1
O O3B 1.12347(15) 1.32548(10) 1.01612(7) 0.0654(3) Uani d . 1 1
O O4B 1.04928(12) 1.21083(8) 1.14210(5) 0.0453(2) Uani d . 1 1
O O5B 0.7023(2) 0.91721(12) 1.11274(8) 0.0979(5) Uani d . 1 1
C C1B 1.2973(2) 1.49121(13) 1.18301(9) 0.0533(4) Uani d . 1 1
H H1B 1.1923 1.4422 1.1666 0.064 Uiso calc R 1 1
C C2B 1.3363(2) 1.59176(14) 1.15034(11) 0.0637(4) Uani d . 1 1
H H2B 1.2567 1.6106 1.1125 0.076 Uiso calc R 1 1
C C3B 1.4919(2) 1.66485(15) 1.17302(11) 0.0667(5) Uani d . 1 1
H H3B 1.5172 1.7326 1.1506 0.080 Uiso calc R 1 1
C C4B 1.6089(2) 1.63690(15) 1.22894(11) 0.0685(5) Uani d . 1 1
H H4B 1.7145 1.6854 1.2440 0.082 Uiso calc R 1 1
C C5B 1.5709(2) 1.53742(14) 1.26295(10) 0.0587(4) Uani d . 1 1
H H5B 1.6509 1.5200 1.3014 0.070 Uiso calc R 1 1
C C6B 1.41469(18) 1.46261(12) 1.24054(8) 0.0460(3) Uani d . 1 1
C C7B 1.37621(18) 1.36008(13) 1.28042(9) 0.0473(3) Uani d . 1 1
H H7B 1.4189 1.3692 1.3355 0.057 Uiso calc R 1 1
C C8B 1.28832(17) 1.25531(12) 1.24876(8) 0.0435(3) Uani d . 1 1
C C9B 1.22565(18) 1.21970(13) 1.16011(8) 0.0447(3) Uani d . 1 1
H H9B1 1.2822 1.2754 1.1299 0.054 Uiso calc R 1 1
H H9B2 1.2470 1.1468 1.1449 0.054 Uiso calc R 1 1
C C10B 0.96683(17) 1.16893(12) 1.06435(8) 0.0426(3) Uani d . 1 1
C C11B 0.84002(18) 1.06988(12) 1.05216(9) 0.0476(3) Uani d . 1 1
C C12B 0.7411(2) 1.03311(14) 0.97533(10) 0.0594(4) Uani d . 1 1
H H12B 0.6534 0.9685 0.9673 0.071 Uiso calc R 1 1
C C13B 0.7728(2) 1.09160(15) 0.91246(10) 0.0632(4) Uani d . 1 1
H H13B 0.7069 1.0662 0.8616 0.076 Uiso calc R 1 1
C C14B 0.9019(2) 1.18846(14) 0.92324(9) 0.0577(4) Uani d . 1 1
H H14B 0.9239 1.2266 0.8794 0.069 Uiso calc R 1 1
C C15B 0.99822(19) 1.22864(12) 0.99897(9) 0.0484(3) Uani d . 1 1
C C16B 1.1582(3) 1.38958(19) 0.95210(12) 0.0898(7) Uani d . 1 1
H H16D 1.2485 1.4552 0.9723 0.135 Uiso calc R 1 1
H H16E 1.0619 1.4136 0.9291 0.135 Uiso calc R 1 1
H H16F 1.1879 1.3433 0.9115 0.135 Uiso calc R 1 1
C C17B 0.8112(2) 1.00228(14) 1.11870(10) 0.0616(4) Uani d . 1 1
H H17B 0.8818 1.0270 1.1685 0.074 Uiso calc R 1 1
C C18B 1.2594(2) 1.16990(13) 1.30624(9) 0.0508(4) Uani d . 1 1
C C19B 1.1463(4) 0.97776(18) 1.31915(15) 0.1193(10) Uani d . 1 1
H H19D 1.0918 0.9068 1.2861 0.179 Uiso calc R 1 1
H H19E 1.0752 0.9967 1.3535 0.179 Uiso calc R 1 1
H H19F 1.2475 0.9708 1.3516 0.179 Uiso calc R 1 1

loop_
_atom_site_aniso_label
_atom_site_aniso_U_11
_atom_site_aniso_U_22
_atom_site_aniso_U_33
_atom_site_aniso_U_12
_atom_site_aniso_U_13
_atom_site_aniso_U_23
O1A 0.0527(6) 0.0632(7) 0.0429(6) -0.0024(5) -0.0035(5) 0.0188(5)
O2A 0.0648(7) 0.0522(6) 0.0551(6) -0.0041(5) 0.0021(5) 0.0186(5)
O3A 0.0669(7) 0.0720(8) 0.0502(6) 0.0178(6) -0.0018(5) 0.0172(6)
O4A 0.0418(5) 0.0463(5) 0.0446(5) 0.0123(4) 0.0035(4) 0.0019(4)
O5A 0.1161(12) 0.0530(8) 0.0974(10) 0.0087(7) 0.0142(9) 0.0254(7)
C1A 0.0791(11) 0.0507(9) 0.0529(9) 0.0140(8) 0.0204(8) 0.0130(7)
C2A 0.1036(15) 0.0701(12) 0.0463(9) 0.0214(11) 0.0194(9) 0.0151(8)
C3A 0.1022(15) 0.0667(12) 0.0617(11) 0.0232(11) 0.0262(10) 0.0313(9)
C4A 0.0986(14) 0.0498(10) 0.0734(12) 0.0122(9) 0.0245(11) 0.0219(9)
C5A 0.0776(12) 0.0507(9) 0.0545(10) 0.0029(8) 0.0117(8) 0.0118(7)
C6A 0.0506(8) 0.0481(8) 0.0485(8) 0.0096(7) 0.0106(7) 0.0149(7)
C7A 0.0479(8) 0.0472(8) 0.0441(8) 0.0081(6) 0.0054(6) 0.0104(6)
C8A 0.0442(7) 0.0427(7) 0.0391(7) 0.0130(6) 0.0067(6) 0.0074(6)
C9A 0.0438(7) 0.0449(8) 0.0411(7) 0.0132(6) 0.0061(6) 0.0054(6)
C10A 0.0431(8) 0.0487(8) 0.0427(8) 0.0122(6) 0.0059(6) -0.0020(6)
C11A 0.0519(9) 0.0473(8) 0.0529(9) 0.0099(7) 0.0128(7) -0.0013(7)
C12A 0.0603(10) 0.0566(10) 0.0731(12) 0.0009(8) 0.0139(9) -0.0068(9)
C13A 0.0512(10) 0.0788(13) 0.0739(13) 0.0029(9) 0.0000(9) -0.0163(10)
C14A 0.0551(10) 0.0851(13) 0.0510(10) 0.0198(9) -0.0040(8) -0.0066(9)
C15A 0.0522(9) 0.0604(10) 0.0436(8) 0.0167(7) 0.0061(7) 0.0009(7)
C16A 0.0868(14) 0.0971(15) 0.0559(11) 0.0384(12) 0.0037(9) 0.0244(10)
C17A 0.0712(11) 0.0468(9) 0.0646(10) 0.0111(8) 0.0141(8) 0.0083(8)
C18A 0.0457(8) 0.0426(8) 0.0414(7) 0.0092(6) 0.0074(6) 0.0064(6)
C19A 0.0722(11) 0.0837(13) 0.0488(10) 0.0002(10) -0.0074(8) 0.0276(9)
O1B 0.1041(10) 0.0693(8) 0.0423(7) 0.0151(7) 0.0101(6) 0.0163(6)
O2B 0.1318(12) 0.0456(7) 0.0557(7) 0.0084(7) 0.0048(7) 0.0166(6)
O3B 0.0734(8) 0.0593(7) 0.0506(6) -0.0068(6) 0.0032(5) 0.0218(5)
O4B 0.0458(5) 0.0503(6) 0.0354(5) 0.0058(4) 0.0065(4) 0.0019(4)
O5B 0.1163(12) 0.0733(9) 0.0750(9) -0.0361(9) 0.0218(8) 0.0103(7)
C1B 0.0493(8) 0.0524(9) 0.0559(9) 0.0090(7) 0.0073(7) 0.0111(7)
C2B 0.0691(11) 0.0580(10) 0.0648(11) 0.0171(9) 0.0088(8) 0.0191(8)
C3B 0.0824(13) 0.0489(9) 0.0659(11) 0.0053(9) 0.0204(10) 0.0124(8)
C4B 0.0652(11) 0.0587(10) 0.0677(11) -0.0079(8) 0.0091(9) 0.0045(9)
C5B 0.0558(9) 0.0584(10) 0.0522(9) 0.0038(8) 0.0000(7) 0.0042(7)
C6B 0.0498(8) 0.0465(8) 0.0391(7) 0.0085(6) 0.0078(6) 0.0030(6)
C7B 0.0476(8) 0.0534(9) 0.0385(7) 0.0113(7) 0.0031(6) 0.0067(6)
C8B 0.0459(8) 0.0479(8) 0.0391(7) 0.0161(6) 0.0069(6) 0.0094(6)
C9B 0.0483(8) 0.0472(8) 0.0402(7) 0.0143(6) 0.0090(6) 0.0073(6)
C10B 0.0460(8) 0.0438(8) 0.0370(7) 0.0107(6) 0.0069(6) 0.0023(6)
C11B 0.0524(8) 0.0428(8) 0.0442(8) 0.0069(6) 0.0101(6) 0.0000(6)
C12B 0.0619(10) 0.0513(9) 0.0534(9) 0.0012(8) 0.0027(8) -0.0037(7)
C13B 0.0735(11) 0.0591(10) 0.0464(9) 0.0120(9) -0.0062(8) -0.0026(8)
C14B 0.0725(11) 0.0590(10) 0.0410(8) 0.0179(8) 0.0052(7) 0.0110(7)
C15B 0.0550(9) 0.0439(8) 0.0443(8) 0.0094(7) 0.0074(7) 0.0091(6)
C16B 0.0915(15) 0.0893(15) 0.0724(13) -0.0126(12) 0.0048(11) 0.0455(11)
C17B 0.0712(11) 0.0522(9) 0.0531(9) -0.0027(8) 0.0161(8) 0.0046(7)
C18B 0.0608(9) 0.0489(9) 0.0441(9) 0.0178(7) 0.0068(7) 0.0106(7)
C19B 0.199(3) 0.0553(12) 0.0878(16) 0.0041(15) 0.0135(17) 0.0348(11)

loop_
_atom_type_symbol
_atom_type_description
_atom_type_scat_dispersion_real
_atom_type_scat_dispersion_imag
_atom_type_scat_source
C C 0.0033 0.0016 'International Tables Vol C Tables 4.2.6.8 and 6.1.1.4'
H H 0.0000 0.0000 'International Tables Vol C Tables 4.2.6.8 and 6.1.1.4'
O O 0.0106 0.0060 'International Tables Vol C Tables 4.2.6.8 and 6.1.1.4'

loop_
_geom_angle_atom_site_label_1
_geom_angle_atom_site_label_2
_geom_angle_atom_site_label_3
_geom_angle
C18A O1A C19A 115.45(12)
C15A O3A C16A 118.01(14)
C10A O4A C9A 112.60(10)
C6A C1A C2A 120.38(16)
C6A C1A H1A 119.8
C2A C1A H1A 119.8
C3A C2A C1A 120.54(17)
C3A C2A H2A 119.7
C1A C2A H2A 119.7
C4A C3A C2A 119.68(17)
C4A C3A H3A 120.2
C2A C3A H3A 120.2
C3A C4A C5A 120.48(17)
C3A C4A H4A 119.8
C5A C4A H4A 119.8
C4A C5A C6A 120.41(17)
C4A C5A H5A 119.8
C6A C5A H5A 119.8
C1A C6A C5A 118.48(14)
C1A C6A C7A 122.41(14)
C5A C6A C7A 119.08(14)
C8A C7A C6A 128.24(14)
C8A C7A H7A 115.9
C6A C7A H7A 115.9
C7A C8A C18A 120.49(13)
C7A C8A C9A 124.49(13)
C18A C8A C9A 114.79(12)
O4A C9A C8A 110.18(11)
O4A C9A H9A1 109.6
C8A C9A H9A1 109.6
O4A C9A H9A2 109.6
C8A C9A H9A2 109.6
H9A1 C9A H9A2 108.1
O4A C10A C11A 119.70(13)
O4A C10A C15A 120.06(13)
C11A C10A C15A 120.19(14)
C10A C11A C12A 119.64(16)
C10A C11A C17A 120.45(14)
C12A C11A C17A 119.90(15)
C13A C12A C11A 119.87(17)
C13A C12A H12A 120.1
C11A C12A H12A 120.1
C12A C13A C14A 120.74(17)
C12A C13A H13A 119.6
C14A C13A H13A 119.6
C15A C14A C13A 120.63(17)
C15A C14A H14A 119.7
C13A C14A H14A 119.7
O3A C15A C14A 125.62(15)
O3A C15A C10A 115.46(13)
C14A C15A C10A 118.91(16)
O3A C16A H16A 109.5
O3A C16A H16B 109.5
H16A C16A H16B 109.5
O3A C16A H16C 109.5
H16A C16A H16C 109.5
H16B C16A H16C 109.5
O5A C17A C11A 124.33(17)
O5A C17A H17A 117.8
C11A C17A H17A 117.8
O2A C18A O1A 122.83(13)
O2A C18A C8A 123.97(13)
O1A C18A C8A 113.20(12)
O1A C19A H19A 109.5
O1A C19A H19B 109.5
H19A C19A H19B 109.5
O1A C19A H19C 109.5
H19A C19A H19C 109.5
H19B C19A H19C 109.5
C18B O2B C19B 115.86(15)
C15B O3B C16B 118.03(13)
C10B O4B C9B 116.89(10)
C2B C1B C6B 120.19(15)
C2B C1B H1B 119.9
C6B C1B H1B 119.9
C1B C2B C3B 120.84(17)
C1B C2B H2B 119.6
C3B C2B H2B 119.6
C4B C3B C2B 119.44(17)
C4B C3B H3B 120.3
C2B C3B H3B 120.3
C3B C4B C5B 120.37(17)
C3B C4B H4B 119.8
C5B C4B H4B 119.8
C4B C5B C6B 120.89(16)
C4B C5B H5B 119.6
C6B C5B H5B 119.6
C5B C6B C1B 118.27(14)
C5B C6B C7B 119.47(14)
C1B C6B C7B 122.19(13)
C8B C7B C6B 128.96(13)
C8B C7B H7B 115.5
C6B C7B H7B 115.5
C7B C8B C18B 116.47(13)
C7B C8B C9B 123.79(13)
C18B C8B C9B 119.68(13)
O4B C9B C8B 108.60(11)
O4B C9B H9B1 110.0
C8B C9B H9B1 110.0
O4B C9B H9B2 110.0
C8B C9B H9B2 110.0
H9B1 C9B H9B2 108.4
O4B C10B C11B 118.40(12)
O4B C10B C15B 121.71(13)
C11B C10B C15B 119.66(13)
C10B C11B C12B 119.55(14)
C10B C11B C17B 120.62(13)
C12B C11B C17B 119.82(14)
C13B C12B C11B 120.21(15)
C13B C12B H12B 119.9
C11B C12B H12B 119.9
C12B C13B C14B 120.83(15)
C12B C13B H13B 119.6
C14B C13B H13B 119.6
C15B C14B C13B 120.14(15)
C15B C14B H14B 119.9
C13B C14B H14B 119.9
O3B C15B C14B 124.42(14)
O3B C15B C10B 116.01(13)
C14B C15B C10B 119.55(14)
O3B C16B H16D 109.5
O3B C16B H16E 109.5
H16D C16B H16E 109.5
O3B C16B H16F 109.5
H16D C16B H16F 109.5
H16E C16B H16F 109.5
O5B C17B C11B 124.08(16)
O5B C17B H17B 118.0
C11B C17B H17B 118.0
O1B C18B O2B 123.09(15)
O1B C18B C8B 125.27(15)
O2B C18B C8B 111.64(13)
O2B C19B H19D 109.5
O2B C19B H19E 109.5
H19D C19B H19E 109.5
O2B C19B H19F 109.5
H19D C19B H19F 109.5
H19E C19B H19F 109.5

loop_
_geom_bond_atom_site_label_1
_geom_bond_atom_site_label_2
_geom_bond_distance
O1A C18A 1.3360(17)
O1A C19A 1.4400(18)
O2A C18A 1.2019(17)
O3A C15A 1.358(2)
O3A C16A 1.417(2)
O4A C10A 1.3808(17)
O4A C9A 1.4488(17)
O5A C17A 1.202(2)
C1A C6A 1.382(2)
C1A C2A 1.382(2)
C1A H1A 0.9300
C2A C3A 1.372(3)
C2A H2A 0.9300
C3A C4A 1.364(3)
C3A H3A 0.9300
C4A C5A 1.381(2)
C4A H4A 0.9300
C5A C6A 1.392(2)
C5A H5A 0.9300
C6A C7A 1.470(2)
C7A C8A 1.339(2)
C7A H7A 0.9300
C8A C18A 1.4844(19)
C8A C9A 1.4902(19)
C9A H9A1 0.9700
C9A H9A2 0.9700
C10A C11A 1.385(2)
C10A C15A 1.403(2)
C11A C12A 1.403(2)
C11A C17A 1.470(2)
C12A C13A 1.362(3)
C12A H12A 0.9300
C13A C14A 1.384(3)
C13A H13A 0.9300
C14A C15A 1.382(2)
C14A H14A 0.9300
C16A H16A 0.9600
C16A H16B 0.9600
C16A H16C 0.9600
C17A H17A 0.9300
C19A H19A 0.9600
C19A H19B 0.9600
C19A H19C 0.9600
O1B C18B 1.1971(18)
O2B C18B 1.327(2)
O2B C19B 1.449(2)
O3B C15B 1.3620(18)
O3B C16B 1.419(2)
O4B C10B 1.3785(16)
O4B C9B 1.4481(17)
O5B C17B 1.1993(19)
C1B C2B 1.376(2)
C1B C6B 1.393(2)
C1B H1B 0.9300
C2B C3B 1.378(3)
C2B H2B 0.9300
C3B C4B 1.371(3)
C3B H3B 0.9300
C4B C5B 1.376(2)
C4B H4B 0.9300
C5B C6B 1.391(2)
C5B H5B 0.9300
C6B C7B 1.463(2)
C7B C8B 1.334(2)
C7B H7B 0.9300
C8B C18B 1.488(2)
C8B C9B 1.5002(19)
C9B H9B1 0.9700
C9B H9B2 0.9700
C10B C11B 1.389(2)
C10B C15B 1.403(2)
C11B C12B 1.400(2)
C11B C17B 1.469(2)
C12B C13B 1.359(2)
C12B H12B 0.9300
C13B C14B 1.383(2)
C13B H13B 0.9300
C14B C15B 1.382(2)
C14B H14B 0.9300
C16B H16D 0.9600
C16B H16E 0.9600
C16B H16F 0.9600
C17B H17B 0.9300
C19B H19D 0.9600
C19B H19E 0.9600
C19B H19F 0.9600

loop_
_geom_hbond_atom_site_label_D
_geom_hbond_atom_site_label_H
_geom_hbond_atom_site_label_A
_geom_hbond_site_symmetry_A
_geom_hbond_distance_DH
_geom_hbond_distance_HA
_geom_hbond_distance_DA
_geom_hbond_angle_DHA
C17A H17A O2A . 0.93 2.48 3.354(2) 155.7
C17A H17A O4A . 0.93 2.50 2.8164(19) 100.3
C17B H17B O4B . 0.93 2.47 2.8004(19) 100.8
C9A H9A2 O3A . 0.97 2.49 3.0167(18) 114.1
C9B H9B1 O3B . 0.97 2.36 2.9416(17) 117.9
C7B H7B O1B . 0.93 2.41 2.7847(18) 104.2
C7A H7A O1A . 0.93 2.29 2.6914(17) 105.7
C9A H9A1 O4B 2_677 0.97 2.55 3.2215(16) 126.4
C19B H19D O5A 2_667 0.96 2.43 3.275(3) 146.6

loop_
_geom_torsion_atom_site_label_1
_geom_torsion_atom_site_label_2
_geom_torsion_atom_site_label_3
_geom_torsion_atom_site_label_4
_geom_torsion
C6A C1A C2A C3A -0.5(3)
C1A C2A C3A C4A 0.4(3)
C2A C3A C4A C5A 0.5(3)
C3A C4A C5A C6A -1.4(3)
C2A C1A C6A C5A -0.4(3)
C2A C1A C6A C7A -178.36(16)
C4A C5A C6A C1A 1.3(3)
C4A C5A C6A C7A 179.34(16)
C1A C6A C7A C8A -40.2(2)
C5A C6A C7A C8A 141.79(17)
C6A C7A C8A C18A 178.94(14)
C6A C7A C8A C9A -6.8(2)
C10A O4A C9A C8A 168.47(11)
C7A C8A C9A O4A 104.79(16)
C18A C8A C9A O4A -80.66(14)
C9A O4A C10A C11A -106.93(14)
C9A O4A C10A C15A 75.55(16)
O4A C10A C11A C12A -176.58(13)
C15A C10A C11A C12A 0.9(2)
O4A C10A C11A C17A 4.4(2)
C15A C10A C11A C17A -178.09(14)
C10A C11A C12A C13A -0.7(3)
C17A C11A C12A C13A 178.30(17)
C11A C12A C13A C14A -0.1(3)
C12A C13A C14A C15A 0.8(3)
C16A O3A C15A C14A 10.6(2)
C16A O3A C15A C10A -170.80(15)
C13A C14A C15A O3A 177.99(16)
C13A C14A C15A C10A -0.6(2)
O4A C10A C15A O3A -1.5(2)
C11A C10A C15A O3A -179.01(13)
O4A C10A C15A C14A 177.22(14)
C11A C10A C15A C14A -0.3(2)
C10A C11A C17A O5A -170.69(17)
C12A C11A C17A O5A 10.3(3)
C19A O1A C18A O2A -2.1(2)
C19A O1A C18A C8A 177.28(14)
C7A C8A C18A O2A 177.55(15)
C9A C8A C18A O2A 2.8(2)
C7A C8A C18A O1A -1.85(19)
C9A C8A C18A O1A -176.63(12)
C6B C1B C2B C3B 0.9(3)
C1B C2B C3B C4B -0.1(3)
C2B C3B C4B C5B -0.8(3)
C3B C4B C5B C6B 1.0(3)
C4B C5B C6B C1B -0.3(2)
C4B C5B C6B C7B -177.33(15)
C2B C1B C6B C5B -0.7(2)
C2B C1B C6B C7B 176.33(15)
C5B C6B C7B C8B -141.00(17)
C1B C6B C7B C8B 42.0(2)
C6B C7B C8B C18B -175.41(14)
C6B C7B C8B C9B 7.3(2)
C10B O4B C9B C8B -174.31(11)
C7B C8B C9B O4B -105.02(16)
C18B C8B C9B O4B 77.76(16)
C9B O4B C10B C11B 119.51(14)
C9B O4B C10B C15B -66.03(18)
O4B C10B C11B C12B 172.24(14)
C15B C10B C11B C12B -2.3(2)
O4B C10B C11B C17B -9.1(2)
C15B C10B C11B C17B 176.36(14)
C10B C11B C12B C13B 2.4(2)
C17B C11B C12B C13B -176.30(16)
C11B C12B C13B C14B -0.5(3)
C12B C13B C14B C15B -1.6(3)
C16B O3B C15B C14B -0.2(3)
C16B O3B C15B C10B -179.14(17)
C13B C14B C15B O3B -177.30(16)
C13B C14B C15B C10B 1.6(2)
O4B C10B C15B O3B 4.9(2)
C11B C10B C15B O3B 179.35(13)
O4B C10B C15B C14B -174.06(14)
C11B C10B C15B C14B 0.3(2)
C10B C11B C17B O5B 178.61(18)
C12B C11B C17B O5B -2.7(3)
C19B O2B C18B O1B 0.6(3)
C19B O2B C18B C8B -178.78(19)
C7B C8B C18B O1B 5.9(2)
C9B C8B C18B O1B -176.72(15)
C7B C8B C18B O2B -174.76(15)
C9B C8B C18B O2B 2.7(2)

loop_
_cod_related_entry_id
_cod_related_entry_database
_cod_related_entry_code
1 ChemSpider 30657343
